data_2240347
loop_
_publ_author_name
'Bagabas, Abdulaziz A.'
'Alhoshan, Sultan B.'
'Ghabbour, Hazem A.'
'Chidan Kumar, C. S.'
'Fun, Hoong-Kun'

_publ_section_title
;
 Crystal structure of cyclohexylammonium thiocyanate
;
_journal_coeditor_code SJ5432
_journal_issue 1
_journal_name_full 'Acta Crystallographica Section E'
_journal_page_first o62
_journal_page_last o63
_journal_paper_doi 10.1107/S2056989014027297
_journal_volume 71
_journal_year 2015
_chemical_formula_iupac 'C6 H14 N +, N C S-'
_chemical_formula_moiety 'C6 H14 N +, C N S -'
_chemical_formula_sum 'C7 H14 N2 S'
_chemical_formula_weight 158.26
_chemical_name_systematic
;
Cyclohexylammonium thiocyanate
;
_space_group_crystal_system trigonal
_space_group_IT_number 148
_space_group_name_Hall '-R 3'
_space_group_name_H-M_alt 'R -3 :H'
_symmetry_space_group_name_Hall '-R 3'
_symmetry_space_group_name_H-M 'R -3 :H'
_atom_sites_solution_hydrogens mixed
_audit_creation_method SHELXL-2013
_cell_angle_alpha 90
_cell_angle_beta 90
_cell_angle_gamma 120
_cell_formula_units_Z 18
_cell_length_a 23.4036(6)
_cell_length_b 23.4036(6)
_cell_length_c 8.3373(2)
_cell_measurement_reflns_used 3689
_cell_measurement_temperature 296(2)
_cell_measurement_theta_max 71.30
_cell_measurement_theta_min 3.78
_cell_volume 3954.77(17)
_computing_cell_refinement
;
SAINT (Bruker, 2009)
;
_computing_data_collection
;
APEX2 (Bruker, 2009)
;
_computing_data_reduction
;
SAINT (Bruker, 2009)
;
_computing_molecular_graphics
;
SHELXTL (Sheldrick, 2008)
;
_computing_publication_material
;
SHELXTL (Sheldrick, 2008) and PLATON (Spek, 2009)
;
_computing_structure_refinement
;
SHELXL2013 (Sheldrick, 2008)
;
_computing_structure_solution
;
SHELXS97 (Sheldrick, 2008)
;
_diffrn_ambient_temperature 296(2)
_diffrn_measured_fraction_theta_full 0.992
_diffrn_measured_fraction_theta_max 0.967
_diffrn_measurement_device_type 'Bruker APEXII CCD'
_diffrn_measurement_method '\f and \w scans'
_diffrn_radiation_type CuK\a
_diffrn_radiation_wavelength 1.54178
_diffrn_reflns_av_R_equivalents 0.0510
_diffrn_reflns_limit_h_max 28
_diffrn_reflns_limit_h_min -28
_diffrn_reflns_limit_k_max 28
_diffrn_reflns_limit_k_min -28
_diffrn_reflns_limit_l_max 9
_diffrn_reflns_limit_l_min -7
_diffrn_reflns_number 10355
_diffrn_reflns_theta_full 67.679
_diffrn_reflns_theta_max 72.063
_diffrn_reflns_theta_min 3.777
_exptl_absorpt_coefficient_mu 2.710
_exptl_absorpt_correction_T_max 0.7475
_exptl_absorpt_correction_T_min 0.1759
_exptl_absorpt_correction_type multi-scan
_exptl_absorpt_process_details
;
(<i>SADABS</i>; Bruker, 2009)
;
_exptl_crystal_colour colourless
_exptl_crystal_density_diffrn 1.196
_exptl_crystal_description needle
_exptl_crystal_F_000 1548
_exptl_crystal_size_max 0.983
_exptl_crystal_size_mid 0.249
_exptl_crystal_size_min 0.114
_refine_diff_density_max 0.216
_refine_diff_density_min -0.275
_refine_ls_extinction_method none
_refine_ls_goodness_of_fit_ref 1.056
_refine_ls_hydrogen_treatment mixed
_refine_ls_matrix_type full
_refine_ls_number_parameters 103
_refine_ls_number_reflns 1670
_refine_ls_number_restraints 0
_refine_ls_restrained_S_all 1.056
_refine_ls_R_factor_all 0.0400
_refine_ls_R_factor_gt 0.0375
_refine_ls_shift/su_max 0.000
_refine_ls_shift/su_mean 0.000
_refine_ls_structure_factor_coef Fsqd
_refine_ls_weighting_details
;
w=1/[\s^2^(Fo^2^)+(0.0622P)^2^+1.6831P]
where P=(Fo^2^+2Fc^2^)/3
;
_refine_ls_weighting_scheme calc
_refine_ls_wR_factor_gt 0.0978
_refine_ls_wR_factor_ref 0.1001
_reflns_number_gt 1530
_reflns_number_total 1670
_reflns_threshold_expression I>2\s(I)
_cod_data_source_file sj5432sup1.cif
_cod_data_source_block I
_cod_original_cell_volume 3954.8(2)
_cod_database_code 2240347
_cod_database_fobs_code 2240347
_shelx_space_group_comment
;
The symmetry employed for this shelxl refinement is uniquely defined
by the following loop, which should always be used as a source of
symmetry information in preference to the above space-group names.
They are only intended as comments.
;
_shelxl_version_number 20.13

loop_
_symmetry_equiv_pos_site_id
_symmetry_equiv_pos_as_xyz
1 x,y,z
2 -y,x-y,z
3 -x+y,-x,z
4 -x,-y,-z
5 y,-x+y,-z
6 x-y,x,-z
7 1/3+x,2/3+y,2/3+z
8 1/3-y,2/3+x-y,2/3+z
9 1/3-x+y,2/3-x,2/3+z
10 1/3-x,2/3-y,2/3-z
11 1/3+y,2/3-x+y,2/3-z
12 1/3+x-y,2/3+x,2/3-z
13 2/3+x,1/3+y,1/3+z
14 2/3-y,1/3+x-y,1/3+z
15 2/3-x+y,1/3-x,1/3+z
16 2/3-x,1/3-y,1/3-z
17 2/3+y,1/3-x+y,1/3-z
18 2/3+x-y,1/3+x,1/3-z

loop_
_atom_site_type_symbol
_atom_site_label
_atom_site_fract_x
_atom_site_fract_y
_atom_site_fract_z
_atom_site_U_iso_or_equiv
_atom_site_adp_type
_atom_site_calc_flag
_atom_site_occupancy
S S1 0.06708(2) 0.40416(2) 0.39763(4) 0.04932(18) Uani d 1
N N1 0.22496(6) 0.30544(6) 0.62467(16) 0.0396(3) Uani d 1
N N2 0.15453(8) 0.36894(8) 0.5327(2) 0.0628(4) Uani d 1
C C1 0.17544(6) 0.24495(6) 0.71255(15) 0.0339(3) Uani d 1
H H1A 0.1541 0.2582 0.7939 0.041 Uiso calc 1
C C2 0.12316(7) 0.19773(7) 0.59728(17) 0.0433(3) Uani d 1
H H2A 0.1437 0.1862 0.5119 0.052 Uiso calc 1
H H2B 0.1005 0.2187 0.5496 0.052 Uiso calc 1
C C3 0.07361(7) 0.13543(8) 0.6863(2) 0.0525(4) Uani d 1
H H3A 0.0494 0.1465 0.7626 0.063 Uiso calc 1
H H3B 0.0422 0.1041 0.6102 0.063 Uiso calc 1
C C4 0.10721(9) 0.10360(7) 0.7747(2) 0.0570(4) Uani d 1
H H4A 0.1264 0.0871 0.6973 0.068 Uiso calc 1
H H4B 0.0746 0.0664 0.8364 0.068 Uiso calc 1
C C5 0.16092(8) 0.15210(8) 0.88648(19) 0.0502(4) Uani d 1
H H5A 0.1836 0.1312 0.9345 0.060 Uiso calc 1
H H5B 0.1410 0.1643 0.9721 0.060 Uiso calc 1
C C6 0.21055(7) 0.21389(7) 0.79664(18) 0.0422(3) Uani d 1
H H6A 0.2427 0.2452 0.8715 0.051 Uiso calc 1
H H6B 0.2339 0.2025 0.7184 0.051 Uiso calc 1
C C7 0.11856(7) 0.38340(7) 0.47760(17) 0.0426(3) Uani d 1
H H3N 0.2412(9) 0.2942(10) 0.545(2) 0.055(5) Uiso d 1
H H2N 0.2062(9) 0.3280(9) 0.587(2) 0.046(4) Uiso d 1
H H1N 0.2572(10) 0.3321(10) 0.691(3) 0.061(5) Uiso d 1

loop_
_atom_site_aniso_label
_atom_site_aniso_U_11
_atom_site_aniso_U_22
_atom_site_aniso_U_33
_atom_site_aniso_U_12
_atom_site_aniso_U_13
_atom_site_aniso_U_23
S1 0.0485(2) 0.0679(3) 0.0414(3) 0.03650(19) 0.00383(14) 0.00618(15)
N1 0.0367(6) 0.0371(6) 0.0419(7) 0.0162(5) -0.0010(5) 0.0025(5)
N2 0.0598(8) 0.0673(9) 0.0734(10) 0.0408(8) -0.0064(7) 0.0012(7)
C1 0.0320(6) 0.0350(6) 0.0344(7) 0.0165(5) 0.0010(5) 0.0007(5)
C2 0.0362(7) 0.0460(7) 0.0398(8) 0.0145(6) -0.0040(5) -0.0015(6)
C3 0.0374(7) 0.0488(8) 0.0518(9) 0.0070(6) 0.0015(6) -0.0043(7)
C4 0.0615(9) 0.0362(7) 0.0624(10) 0.0162(7) 0.0150(8) 0.0050(7)
C5 0.0567(9) 0.0488(8) 0.0500(9) 0.0299(7) 0.0048(7) 0.0119(6)
C6 0.0379(7) 0.0437(7) 0.0469(8) 0.0218(6) -0.0034(6) 0.0032(6)
C7 0.0416(7) 0.0437(7) 0.0417(8) 0.0207(6) 0.0031(6) -0.0006(6)

loop_
_atom_type_symbol
_atom_type_description
_atom_type_scat_dispersion_real
_atom_type_scat_dispersion_imag
_atom_type_scat_source
C C 0.0181 0.0091 'International Tables Vol C Tables 4.2.6.8 and 6.1.1.4'
H H 0.0000 0.0000 'International Tables Vol C Tables 4.2.6.8 and 6.1.1.4'
N N 0.0311 0.0180 'International Tables Vol C Tables 4.2.6.8 and 6.1.1.4'
S S 0.3331 0.5567 'International Tables Vol C Tables 4.2.6.8 and 6.1.1.4'

loop_
_geom_angle_atom_site_label_1
_geom_angle_atom_site_label_2
_geom_angle_atom_site_label_3
_geom_angle
C1 N1 H3N 109.8(13)
C1 N1 H2N 110.7(11)
H3N N1 H2N 108.9(17)
C1 N1 H1N 109.9(13)
H3N N1 H1N 110.1(18)
H2N N1 H1N 107.5(16)
N1 C1 C2 109.91(11)
N1 C1 C6 109.33(11)
C2 C1 C6 112.22(11)
N1 C1 H1A 108.4
C2 C1 H1A 108.4
C6 C1 H1A 108.4
C1 C2 C3 109.83(11)
C1 C2 H2A 109.7
C3 C2 H2A 109.7
C1 C2 H2B 109.7
C3 C2 H2B 109.7
H2A C2 H2B 108.2
C4 C3 C2 111.86(13)
C4 C3 H3A 109.2
C2 C3 H3A 109.2
C4 C3 H3B 109.2
C2 C3 H3B 109.2
H3A C3 H3B 107.9
C3 C4 C5 111.65(13)
C3 C4 H4A 109.3
C5 C4 H4A 109.3
C3 C4 H4B 109.3
C5 C4 H4B 109.3
H4A C4 H4B 108.0
C4 C5 C6 111.14(13)
C4 C5 H5A 109.4
C6 C5 H5A 109.4
C4 C5 H5B 109.4
C6 C5 H5B 109.4
H5A C5 H5B 108.0
C1 C6 C5 110.12(11)
C1 C6 H6A 109.6
C5 C6 H6A 109.6
C1 C6 H6B 109.6
C5 C6 H6B 109.6
H6A C6 H6B 108.2
N2 C7 S1 179.71(16)

loop_
_geom_bond_atom_site_label_1
_geom_bond_atom_site_label_2
_geom_bond_distance
S1 C7 1.6486(15)
N1 C1 1.4978(16)
N1 H3N 0.87(2)
N1 H2N 0.90(2)
N1 H1N 0.89(2)
N2 C7 1.148(2)
C1 C2 1.5132(18)
C1 C6 1.5142(18)
C1 H1A 0.9800
C2 C3 1.527(2)
C2 H2A 0.9700
C2 H2B 0.9700
C3 C4 1.517(3)
C3 H3A 0.9700
C3 H3B 0.9700
C4 C5 1.520(2)
C4 H4A 0.9700
C4 H4B 0.9700
C5 C6 1.524(2)
C5 H5A 0.9700
C5 H5B 0.9700
C6 H6A 0.9700
C6 H6B 0.9700

loop_
_geom_hbond_atom_site_label_D
_geom_hbond_atom_site_label_H
_geom_hbond_atom_site_label_A
_geom_hbond_site_symmetry_A
_geom_hbond_distance_DH
_geom_hbond_distance_HA
_geom_hbond_distance_DA
_geom_hbond_angle_DHA
_geom_hbond_publ_flag
N1 H1N S1 18_556 0.89(2) 2.62(2) 3.4955(14) 167(2) yes
N1 H2N N2 . 0.90(2) 1.94(2) 2.822(2) 170.4(18) yes
N1 H3N S1 10_555 0.87(2) 2.573(18) 3.4214(14) 165.5(19) yes

loop_
_geom_torsion_atom_site_label_1
_geom_torsion_atom_site_label_2
_geom_torsion_atom_site_label_3
_geom_torsion_atom_site_label_4
_geom_torsion
N1 C1 C2 C3 178.72(12)
C6 C1 C2 C3 56.83(16)
C1 C2 C3 C4 -54.73(17)
C2 C3 C4 C5 54.43(18)
C3 C4 C5 C6 -54.67(18)
N1 C1 C6 C5 -179.85(12)
C2 C1 C6 C5 -57.63(16)
C4 C5 C6 C1 55.66(17)
